data_7211183
loop_
_publ_author_name
'Virdo, Jessica D.'
'Crandall, Laura'
'Dang, Jeremy D.'
'Fulford, Mabel V.'
'Lough, Alan J.'
'Durfee, William S.'
'Bender, Timothy P.'

_publ_section_title
;
 The influence of strong and weak hydrogen bonds on the solid state
 arrangement of hydroxy-containing boron subphthalocyanines
;
_journal_issue 42
_journal_name_full CrystEngComm
_journal_page_first 8578
_journal_paper_doi 10.1039/c3ce41412d
_journal_volume 15
_journal_year 2013
_chemical_formula_moiety 'C30 H17 B N6 O2, 2.5(C6 H6)'
_chemical_formula_sum 'C45 H32 B N6 O2'
_chemical_formula_weight 699.58
_chemical_name_common
;
m-HOPhO-BsubPc
;
_chemical_name_systematic
; 
 (3-Hydroxyphenolato)(subphthalocyaninato)boron 
;
_space_group_IT_number 15
_symmetry_cell_setting monoclinic
_symmetry_space_group_name_Hall '-C 2yc'
_symmetry_space_group_name_H-M 'C 1 2/c 1'
_atom_sites_solution_hydrogens geom
_atom_sites_solution_primary direct
_atom_sites_solution_secondary difmap
_audit_creation_method SHELXL-97
_cell_angle_alpha 90.00
_cell_angle_beta 96.286(2)
_cell_angle_gamma 90.00
_cell_formula_units_Z 8
_cell_length_a 32.393(3)
_cell_length_b 10.8402(12)
_cell_length_c 20.303(2)
_cell_measurement_reflns_used 6618
_cell_measurement_temperature 147(2)
_cell_measurement_theta_max 27.32
_cell_measurement_theta_min 2.19
_cell_volume 7086.5(12)
_computing_cell_refinement APEX2
_computing_data_collection 'APEX2 (Bruker, 2007)'
_computing_data_reduction 'SAINT (Bruker, 2007)'
_computing_molecular_graphics 'PLATON (Spek, 2009)'
_computing_publication_material 'SHELXTL (Sheldrick, 2008)'
_computing_structure_refinement 'SHELXL-97 (Sheldrick, 2008)'
_computing_structure_solution 'SHELXS-97 (Sheldrick, 2008)'
_diffrn_ambient_temperature 147(2)
_diffrn_measured_fraction_theta_full 0.997
_diffrn_measured_fraction_theta_max 0.997
_diffrn_measurement_device_type 'Bruker Kappa APEX-DUO CCD'
_diffrn_measurement_method '\f and \w scans'
_diffrn_radiation_monochromator 'Bruker Triumph'
_diffrn_radiation_source 'fine-focus sealed tube'
_diffrn_radiation_type MoK\a
_diffrn_radiation_wavelength 0.71073
_diffrn_reflns_av_R_equivalents 0.0546
_diffrn_reflns_av_sigmaI/netI 0.0615
_diffrn_reflns_limit_h_max 42
_diffrn_reflns_limit_h_min -28
_diffrn_reflns_limit_k_max 13
_diffrn_reflns_limit_k_min -14
_diffrn_reflns_limit_l_max 26
_diffrn_reflns_limit_l_min -26
_diffrn_reflns_number 24445
_diffrn_reflns_theta_full 27.46
_diffrn_reflns_theta_max 27.46
_diffrn_reflns_theta_min 1.98
_exptl_absorpt_coefficient_mu 0.082
_exptl_absorpt_correction_T_max 0.7456
_exptl_absorpt_correction_T_min 0.6863
_exptl_absorpt_correction_type multi-scan
_exptl_absorpt_process_details 'SADABS (Sheldrick, 1996)'
_exptl_crystal_colour purple
_exptl_crystal_density_diffrn 1.311
_exptl_crystal_density_method 'not measured'
_exptl_crystal_description block
_exptl_crystal_F_000 2920
_exptl_crystal_size_max 0.37
_exptl_crystal_size_mid 0.23
_exptl_crystal_size_min 0.15
_refine_diff_density_max 0.744
_refine_diff_density_min -0.220
_refine_diff_density_rms 0.043
_refine_ls_extinction_method none
_refine_ls_goodness_of_fit_ref 1.021
_refine_ls_hydrogen_treatment mixed
_refine_ls_matrix_type full
_refine_ls_number_parameters 505
_refine_ls_number_reflns 8073
_refine_ls_number_restraints 12
_refine_ls_restrained_S_all 1.021
_refine_ls_R_factor_all 0.0977
_refine_ls_R_factor_gt 0.0520
_refine_ls_shift/su_max 0.001
_refine_ls_shift/su_mean 0.000
_refine_ls_structure_factor_coef Fsqd
_refine_ls_weighting_details 'calc w=1/[\s^2^(Fo^2^)+(0.0582P)^2^+2.1457P] where P=(Fo^2^+2Fc^2^)/3'
_refine_ls_weighting_scheme calc
_refine_ls_wR_factor_gt 0.1182
_refine_ls_wR_factor_ref 0.1382
_reflns_number_gt 4968
_reflns_number_total 8073
_reflns_threshold_expression I>2\s(I)
_cod_data_source_file c3ce41412d.txt
_cod_data_source_block d12289
_cod_depositor_comments
;
The following automatic conversions were performed:

'_symmetry_cell_setting' value 'Monoclinic' changed to 'monoclinic'
according to /home/saulius/struct/CIF-dictionaries/cif_core.dic
dictionary named 'cif_core.dic' version 2.4.2 from 2011-04-26.

Automatic conversion script
Id: cif_fix_values 1891 2012-01-12 08:04:46Z andrius 
;
_cod_original_cell_volume 7086.7(12)
_cod_original_sg_symbol_H-M 'C 2/c'
_cod_database_code 7211183

loop_
_symmetry_equiv_pos_as_xyz
'x, y, z'
'-x, y, -z+1/2'
'x+1/2, y+1/2, z'
'-x+1/2, y+1/2, -z+1/2'
'-x, -y, -z'
'x, -y, z-1/2'
'-x+1/2, -y+1/2, -z'
'x+1/2, -y+1/2, z-1/2'

loop_
_atom_site_label
_atom_site_type_symbol
_atom_site_fract_x
_atom_site_fract_y
_atom_site_fract_z
_atom_site_U_iso_or_equiv
_atom_site_adp_type
_atom_site_occupancy
_atom_site_symmetry_multiplicity
_atom_site_calc_flag
_atom_site_refinement_flags
_atom_site_disorder_assembly
_atom_site_disorder_group
O1 O 0.37147(4) 0.51936(12) 0.37034(7) 0.0356(3) Uani 1 1 d . . .
O2 O 0.23416(4) 0.53688(14) 0.25566(8) 0.0426(4) Uani 1 1 d . . .
H2O H 0.2182(7) 0.590(2) 0.2260(12) 0.064 Uiso 1 1 d . . .
N1 N 0.38548(4) 0.31530(14) 0.31858(8) 0.0285(4) Uani 1 1 d . . .
N2 N 0.45955(4) 0.33006(15) 0.33203(8) 0.0336(4) Uani 1 1 d . . .
N3 N 0.42076(4) 0.37634(14) 0.42167(8) 0.0297(4) Uani 1 1 d . . .
N4 N 0.39112(5) 0.32796(15) 0.52039(8) 0.0357(4) Uani 1 1 d . . .
N5 N 0.35072(4) 0.31365(14) 0.41510(8) 0.0296(4) Uani 1 1 d . . .
N6 N 0.32353(4) 0.19781(14) 0.32025(8) 0.0305(4) Uani 1 1 d . . .
C1 C 0.35664(5) 0.23306(17) 0.28972(10) 0.0293(4) Uani 1 1 d . . .
C2 C 0.37519(5) 0.17651(18) 0.23497(9) 0.0315(4) Uani 1 1 d . . .
C3 C 0.36089(6) 0.0874(2) 0.18807(10) 0.0373(5) Uani 1 1 d . . .
H3A H 0.3332 0.0578 0.1853 0.045 Uiso 1 1 calc R . .
C4 C 0.38803(7) 0.0439(2) 0.14621(11) 0.0507(6) Uani 1 1 d . . .
H4A H 0.3788 -0.0167 0.1141 0.061 Uiso 1 1 calc R . .
C5 C 0.42911(7) 0.0868(3) 0.14957(12) 0.0564(7) Uani 1 1 d . . .
H5A H 0.4470 0.0557 0.1194 0.068 Uiso 1 1 calc R . .
C6 C 0.44383(6) 0.1738(2) 0.19620(11) 0.0452(6) Uani 1 1 d . . .
H6A H 0.4718 0.2018 0.1989 0.054 Uiso 1 1 calc R . .
C7 C 0.41691(6) 0.21900(18) 0.23867(10) 0.0332(5) Uani 1 1 d . . .
C8 C 0.42350(5) 0.29978(18) 0.29579(10) 0.0323(5) Uani 1 1 d . . .
C9 C 0.45767(5) 0.36084(17) 0.39565(10) 0.0321(5) Uani 1 1 d . . .
C10 C 0.48927(5) 0.35302(17) 0.45233(11) 0.0353(4) Uani 1 1 d U . .
C11 C 0.53239(6) 0.33763(18) 0.45705(13) 0.0447(5) Uani 1 1 d U . .
H11A H 0.5468 0.3379 0.4187 0.054 Uiso 1 1 calc R . .
C12 C 0.55331(6) 0.3221(2) 0.51957(14) 0.0551(6) Uani 1 1 d U . .
H12A H 0.5827 0.3132 0.5241 0.066 Uiso 1 1 calc R . .
C13 C 0.53262(7) 0.3191(2) 0.57582(13) 0.0560(6) Uani 1 1 d U . .
H13A H 0.5482 0.3076 0.6178 0.067 Uiso 1 1 calc R . .
C14 C 0.48986(7) 0.33259(19) 0.57246(12) 0.0457(5) Uani 1 1 d U . .
H14A H 0.4758 0.3295 0.6111 0.055 Uiso 1 1 calc R . .
C15 C 0.46830(6) 0.35089(17) 0.50998(11) 0.0356(4) Uani 1 1 d U . .
C16 C 0.42379(6) 0.35870(18) 0.48840(10) 0.0329(5) Uani 1 1 d . . .
C17 C 0.35567(6) 0.29867(18) 0.48249(10) 0.0333(5) Uani 1 1 d . . .
C18 C 0.32176(6) 0.21972(19) 0.49796(11) 0.0353(5) Uani 1 1 d . . .
C19 C 0.31020(6) 0.1775(2) 0.55803(12) 0.0445(5) Uani 1 1 d . . .
H19A H 0.3242 0.2046 0.5990 0.053 Uiso 1 1 calc R . .
C20 C 0.27748(7) 0.0942(2) 0.55592(13) 0.0505(6) Uani 1 1 d . . .
H20A H 0.2687 0.0648 0.5962 0.061 Uiso 1 1 calc R . .
C21 C 0.25714(6) 0.0527(2) 0.49537(13) 0.0489(6) Uani 1 1 d . . .
H21A H 0.2348 -0.0038 0.4957 0.059 Uiso 1 1 calc R . .
C22 C 0.26885(6) 0.09200(19) 0.43526(12) 0.0407(5) Uani 1 1 d . . .
H22A H 0.2553 0.0618 0.3946 0.049 Uiso 1 1 calc R . .
C23 C 0.30127(5) 0.17758(18) 0.43616(10) 0.0335(5) Uani 1 1 d . . .
C24 C 0.32242(5) 0.23225(17) 0.38421(10) 0.0300(4) Uani 1 1 d . . .
C25 C 0.34138(5) 0.57326(17) 0.32673(9) 0.0290(4) Uani 1 1 d . . .
C26 C 0.30180(5) 0.52470(17) 0.31141(9) 0.0283(4) Uani 1 1 d . . .
H26A H 0.2946 0.4481 0.3297 0.034 Uiso 1 1 calc R . .
C27 C 0.27270(5) 0.58962(17) 0.26878(9) 0.0276(4) Uani 1 1 d . . .
C28 C 0.28253(6) 0.70122(19) 0.24199(10) 0.0361(5) Uani 1 1 d . . .
H28A H 0.2625 0.7448 0.2132 0.043 Uiso 1 1 calc R . .
C29 C 0.32203(6) 0.7488(2) 0.25775(12) 0.0498(6) Uani 1 1 d . . .
H29A H 0.3291 0.8259 0.2398 0.060 Uiso 1 1 calc R . .
C30 C 0.35156(6) 0.6851(2) 0.29960(12) 0.0459(6) Uani 1 1 d . . .
H30A H 0.3787 0.7183 0.3096 0.055 Uiso 1 1 calc R . .
B1 B 0.37993(6) 0.3899(2) 0.37921(11) 0.0303(5) Uani 1 1 d . . .
C1S C 0.41022(8) -0.0336(2) 0.35041(11) 0.0496(6) Uani 1 1 d . . .
H1SA H 0.4040 -0.0599 0.3058 0.059 Uiso 1 1 calc R . .
C2S C 0.38071(7) -0.0438(2) 0.39417(12) 0.0506(6) Uani 1 1 d . . .
H2SA H 0.3541 -0.0768 0.3797 0.061 Uiso 1 1 calc R . .
C3S C 0.38988(8) -0.0058(2) 0.45922(12) 0.0536(6) Uani 1 1 d . . .
H3SA H 0.3697 -0.0134 0.4896 0.064 Uiso 1 1 calc R . .
C4S C 0.42840(8) 0.0431(2) 0.47978(12) 0.0520(6) Uani 1 1 d . . .
H4SA H 0.4346 0.0698 0.5243 0.062 Uiso 1 1 calc R . .
C5S C 0.45786(8) 0.0534(2) 0.43642(12) 0.0514(6) Uani 1 1 d . . .
H5SA H 0.4844 0.0870 0.4510 0.062 Uiso 1 1 calc R . .
C6S C 0.44889(8) 0.0149(2) 0.37151(12) 0.0516(6) Uani 1 1 d . . .
H6SA H 0.4693 0.0218 0.3414 0.062 Uiso 1 1 calc R . .
C7S C 0.34814(7) 0.4119(3) 0.08818(15) 0.0641(8) Uani 1 1 d . . .
H7SA H 0.3714 0.4638 0.0841 0.077 Uiso 1 1 calc R . .
C8S C 0.32648(7) 0.4219(2) 0.14259(13) 0.0509(6) Uani 1 1 d . . .
H8SA H 0.3347 0.4804 0.1763 0.061 Uiso 1 1 calc R . .
C9S C 0.29302(7) 0.3469(2) 0.14772(12) 0.0483(6) Uani 1 1 d . . .
H9SA H 0.2779 0.3541 0.1851 0.058 Uiso 1 1 calc R . .
C10S C 0.28095(7) 0.2612(2) 0.09953(13) 0.0513(6) Uani 1 1 d . . .
H10A H 0.2577 0.2096 0.1040 0.062 Uiso 1 1 calc R . .
C11S C 0.30218(7) 0.2498(3) 0.04487(14) 0.0599(7) Uani 1 1 d . . .
H11B H 0.2937 0.1905 0.0117 0.072 Uiso 1 1 calc R . .
C12S C 0.33579(8) 0.3246(3) 0.03845(15) 0.0691(8) Uani 1 1 d . . .
H12B H 0.3506 0.3174 0.0007 0.083 Uiso 1 1 calc R . .
C13S C 0.43991(11) 0.2591(4) 0.71580(17) 0.0709(17) Uani 0.50 1 d PG A -1
H13B H 0.4136 0.2206 0.7062 0.085 Uiso 0.50 1 calc PR A -1
C14S C 0.44275(10) 0.3869(4) 0.71878(17) 0.0652(15) Uani 0.50 1 d PG A -1
H14B H 0.4184 0.4359 0.7112 0.078 Uiso 0.50 1 calc PR A -1
C15S C 0.48127(13) 0.4432(3) 0.73282(18) 0.0627(16) Uani 0.50 1 d PG A -1
H15A H 0.4832 0.5306 0.7349 0.075 Uiso 0.50 1 calc PR A -1
C16S C 0.51695(10) 0.3716(4) 0.74390(17) 0.0641(17) Uani 0.50 1 d PG A -1
H16A H 0.5433 0.4100 0.7535 0.077 Uiso 0.50 1 calc PR A -1
C17S C 0.51411(11) 0.2437(4) 0.74093(17) 0.0678(18) Uani 0.50 1 d PG A -1
H17A H 0.5385 0.1948 0.7485 0.081 Uiso 0.50 1 calc PR A -1
C18S C 0.47559(14) 0.1875(3) 0.72688(19) 0.0729(18) Uani 0.50 1 d PG A -1
H18A H 0.4737 0.1001 0.7249 0.088 Uiso 0.50 1 calc PR A -1

loop_
_atom_site_aniso_label
_atom_site_aniso_U_11
_atom_site_aniso_U_22
_atom_site_aniso_U_33
_atom_site_aniso_U_23
_atom_site_aniso_U_13
_atom_site_aniso_U_12
O1 0.0282(6) 0.0199(7) 0.0531(9) -0.0010(6) -0.0211(6) 0.0009(5)
O2 0.0216(6) 0.0357(8) 0.0661(10) 0.0127(8) -0.0142(6) -0.0006(6)
N1 0.0224(7) 0.0204(8) 0.0394(9) 0.0013(7) -0.0122(6) -0.0031(6)
N2 0.0254(8) 0.0244(9) 0.0481(11) -0.0004(8) -0.0094(7) -0.0055(6)
N3 0.0234(8) 0.0198(8) 0.0421(10) -0.0035(7) -0.0134(6) 0.0005(6)
N4 0.0338(9) 0.0284(9) 0.0422(10) -0.0094(8) -0.0080(7) 0.0060(7)
N5 0.0218(7) 0.0218(8) 0.0425(10) -0.0026(7) -0.0091(6) 0.0021(6)
N6 0.0198(7) 0.0242(9) 0.0443(10) 0.0030(7) -0.0113(6) 0.0000(6)
C1 0.0245(9) 0.0213(9) 0.0378(11) 0.0033(8) -0.0153(8) -0.0015(7)
C2 0.0295(9) 0.0279(10) 0.0337(11) 0.0056(9) -0.0114(8) -0.0037(8)
C3 0.0350(10) 0.0367(12) 0.0374(12) 0.0020(10) -0.0089(9) -0.0084(9)
C4 0.0526(13) 0.0542(16) 0.0438(13) -0.0148(12) -0.0013(10) -0.0155(12)
C5 0.0502(13) 0.0676(18) 0.0527(15) -0.0193(13) 0.0110(11) -0.0162(13)
C6 0.0377(11) 0.0501(14) 0.0472(13) -0.0036(11) 0.0016(10) -0.0111(10)
C7 0.0308(10) 0.0294(11) 0.0370(11) 0.0038(9) -0.0074(8) -0.0055(8)
C8 0.0250(9) 0.0252(10) 0.0441(12) 0.0034(9) -0.0080(8) -0.0037(8)
C9 0.0227(9) 0.0197(10) 0.0502(13) -0.0019(9) -0.0120(8) -0.0026(7)
C10 0.0281(9) 0.0176(9) 0.0549(11) -0.0056(9) -0.0187(8) -0.0007(8)
C11 0.0256(8) 0.0254(11) 0.0777(13) -0.0067(11) -0.0184(9) -0.0012(8)
C12 0.0299(10) 0.0336(12) 0.0933(15) -0.0026(13) -0.0316(9) 0.0012(9)
C13 0.0474(11) 0.0343(12) 0.0754(13) 0.0026(13) -0.0433(10) 0.0001(10)
C14 0.0492(10) 0.0279(11) 0.0529(11) -0.0034(10) -0.0267(9) -0.0001(9)
C15 0.0317(9) 0.0184(10) 0.0511(11) -0.0059(9) -0.0204(7) 0.0014(8)
C16 0.0328(10) 0.0216(10) 0.0401(12) -0.0069(9) -0.0158(8) 0.0047(8)
C17 0.0309(10) 0.0250(10) 0.0420(12) -0.0061(9) -0.0053(8) 0.0076(8)
C18 0.0282(10) 0.0287(11) 0.0484(13) -0.0055(10) 0.0008(8) 0.0098(8)
C19 0.0408(12) 0.0423(13) 0.0513(14) -0.0023(11) 0.0092(10) 0.0131(10)
C20 0.0468(13) 0.0438(14) 0.0641(16) 0.0054(12) 0.0201(11) 0.0132(11)
C21 0.0326(11) 0.0394(13) 0.0761(18) 0.0049(13) 0.0120(11) 0.0050(10)
C22 0.0264(10) 0.0313(11) 0.0635(15) 0.0004(11) 0.0007(9) 0.0026(8)
C23 0.0222(9) 0.0257(10) 0.0513(13) -0.0011(9) -0.0025(8) 0.0050(8)
C24 0.0200(8) 0.0209(9) 0.0460(12) -0.0005(9) -0.0101(8) 0.0022(7)
C25 0.0241(9) 0.0219(10) 0.0380(11) -0.0027(8) -0.0109(7) 0.0046(7)
C26 0.0242(8) 0.0208(10) 0.0381(11) 0.0040(8) -0.0044(7) 0.0014(7)
C27 0.0194(8) 0.0253(10) 0.0366(11) -0.0012(8) -0.0037(7) 0.0026(7)
C28 0.0284(9) 0.0301(11) 0.0464(12) 0.0071(9) -0.0118(8) 0.0041(8)
C29 0.0371(11) 0.0345(13) 0.0736(17) 0.0209(12) -0.0135(11) -0.0069(9)
C30 0.0277(10) 0.0306(12) 0.0745(16) 0.0115(11) -0.0168(10) -0.0072(9)
B1 0.0229(10) 0.0224(11) 0.0420(13) -0.0015(10) -0.0128(9) -0.0005(8)
C1S 0.0716(16) 0.0366(13) 0.0377(13) -0.0006(11) -0.0067(11) 0.0097(12)
C2S 0.0483(13) 0.0420(14) 0.0584(15) 0.0005(12) -0.0085(11) 0.0152(11)
C3S 0.0670(16) 0.0422(14) 0.0516(15) -0.0003(12) 0.0067(12) 0.0197(12)
C4S 0.0811(17) 0.0316(13) 0.0396(13) -0.0012(11) -0.0097(12) 0.0084(12)
C5S 0.0662(15) 0.0268(12) 0.0573(16) 0.0060(11) -0.0104(12) -0.0033(11)
C6S 0.0677(16) 0.0347(13) 0.0530(15) 0.0089(11) 0.0089(12) 0.0017(11)
C7S 0.0405(13) 0.0605(18) 0.089(2) 0.0240(16) -0.0014(13) -0.0109(12)
C8S 0.0485(13) 0.0409(14) 0.0604(16) 0.0093(12) -0.0069(11) 0.0024(11)
C9S 0.0419(12) 0.0477(15) 0.0546(15) 0.0133(12) 0.0019(10) 0.0083(11)
C10S 0.0384(12) 0.0473(15) 0.0665(17) 0.0143(13) -0.0016(11) -0.0006(11)
C11S 0.0520(15) 0.0556(17) 0.0696(19) -0.0027(14) -0.0039(13) 0.0062(13)
C12S 0.0511(15) 0.090(2) 0.0684(19) 0.0102(17) 0.0153(13) 0.0124(15)
C13S 0.082(4) 0.072(4) 0.066(4) -0.014(3) 0.039(3) -0.029(3)
C14S 0.081(4) 0.063(4) 0.058(3) 0.001(3) 0.035(3) -0.006(3)
C15S 0.105(5) 0.038(3) 0.052(4) -0.014(3) 0.041(3) -0.017(3)
C16S 0.097(5) 0.065(4) 0.034(3) -0.009(3) 0.027(3) -0.015(3)
C17S 0.106(6) 0.059(4) 0.041(4) -0.003(3) 0.020(3) 0.013(3)
C18S 0.127(6) 0.043(3) 0.054(4) -0.010(3) 0.036(4) -0.024(4)

loop_
_atom_type_symbol
_atom_type_description
_atom_type_scat_dispersion_real
_atom_type_scat_dispersion_imag
_atom_type_scat_source
C C 0.0033 0.0016 'International Tables Vol C Tables 4.2.6.8 and 6.1.1.4'
H H 0.0000 0.0000 'International Tables Vol C Tables 4.2.6.8 and 6.1.1.4'
N N 0.0061 0.0033 'International Tables Vol C Tables 4.2.6.8 and 6.1.1.4'
O O 0.0106 0.0060 'International Tables Vol C Tables 4.2.6.8 and 6.1.1.4'
B B 0.0013 0.0007 'International Tables Vol C Tables 4.2.6.8 and 6.1.1.4'

loop_
_geom_angle_atom_site_label_1
_geom_angle_atom_site_label_2
_geom_angle_atom_site_label_3
_geom_angle
C25 O1 B1 127.46(14)
C27 O2 H2O 107.0(15)
C8 N1 C1 111.70(16)
C8 N1 B1 122.37(14)
C1 N1 B1 124.21(16)
C9 N2 C8 117.21(16)
C16 N3 C9 113.32(15)
C16 N3 B1 123.16(16)
C9 N3 B1 122.74(17)
C16 N4 C17 116.71(17)
C17 N5 C24 112.28(16)
C17 N5 B1 122.58(15)
C24 N5 B1 123.77(17)
C1 N6 C24 117.86(15)
N6 C1 N1 121.61(18)
N6 C1 C2 130.24(16)
N1 C1 C2 106.29(16)
C3 C2 C7 120.10(19)
C3 C2 C1 132.60(17)
C7 C2 C1 107.01(16)
C4 C3 C2 118.17(18)
C4 C3 H3A 120.9
C2 C3 H3A 120.9
C3 C4 C5 121.6(2)
C3 C4 H4A 119.2
C5 C4 H4A 119.2
C6 C5 C4 120.8(2)
C6 C5 H5A 119.6
C4 C5 H5A 119.6
C7 C6 C5 118.35(19)
C7 C6 H6A 120.8
C5 C6 H6A 120.8
C6 C7 C2 120.89(19)
C6 C7 C8 131.71(17)
C2 C7 C8 107.09(17)
N2 C8 N1 122.72(18)
N2 C8 C7 128.70(18)
N1 C8 C7 106.53(15)
N2 C9 N3 122.37(15)
N2 C9 C10 130.09(18)
N3 C9 C10 105.67(18)
C11 C10 C15 120.44(18)
C11 C10 C9 132.1(2)
C15 C10 C9 107.15(16)
C12 C11 C10 117.6(2)
C12 C11 H11A 121.2
C10 C11 H11A 121.2
C11 C12 C13 121.8(2)
C11 C12 H12A 119.1
C13 C12 H12A 119.1
C12 C13 C14 121.8(2)
C12 C13 H13A 119.1
C14 C13 H13A 119.1
C13 C14 C15 117.2(2)
C13 C14 H14A 121.4
C15 C14 H14A 121.4
C14 C15 C10 121.13(18)
C14 C15 C16 131.3(2)
C10 C15 C16 107.31(16)
N4 C16 N3 122.78(16)
N4 C16 C15 130.09(18)
N3 C16 C15 105.53(17)
N4 C17 N5 122.77(18)
N4 C17 C18 129.18(19)
N5 C17 C18 106.09(16)
C19 C18 C23 121.38(19)
C19 C18 C17 131.69(19)
C23 C18 C17 106.73(18)
C20 C19 C18 117.7(2)
C20 C19 H19A 121.2
C18 C19 H19A 121.2
C19 C20 C21 121.2(2)
C19 C20 H20A 119.4
C21 C20 H20A 119.4
C22 C21 C20 121.7(2)
C22 C21 H21A 119.1
C20 C21 H21A 119.1
C21 C22 C23 118.0(2)
C21 C22 H22A 121.0
C23 C22 H22A 121.0
C22 C23 C18 119.9(2)
C22 C23 C24 132.58(19)
C18 C23 C24 107.33(16)
N6 C24 N5 121.87(17)
N6 C24 C23 130.56(17)
N5 C24 C23 106.03(17)
O1 C25 C30 116.44(15)
O1 C25 C26 123.75(17)
C30 C25 C26 119.74(16)
C25 C26 C27 119.42(17)
C25 C26 H26A 120.3
C27 C26 H26A 120.3
O2 C27 C28 122.26(16)
O2 C27 C26 116.61(17)
C28 C27 C26 121.13(16)
C27 C28 C29 118.93(17)
C27 C28 H28A 120.5
C29 C28 H28A 120.5
C28 C29 C30 120.8(2)
C28 C29 H29A 119.6
C30 C29 H29A 119.6
C25 C30 C29 119.94(18)
C25 C30 H30A 120.0
C29 C30 H30A 120.0
O1 B1 N1 117.49(18)
O1 B1 N5 118.42(17)
N1 B1 N5 103.90(15)
O1 B1 N3 108.08(15)
N1 B1 N3 103.94(15)
N5 B1 N3 103.25(16)
C2S C1S C6S 120.0(2)
C2S C1S H1SA 120.0
C6S C1S H1SA 120.0
C1S C2S C3S 120.0(2)
C1S C2S H2SA 120.0
C3S C2S H2SA 120.0
C4S C3S C2S 119.7(2)
C4S C3S H3SA 120.1
C2S C3S H3SA 120.1
C5S C4S C3S 120.5(2)
C5S C4S H4SA 119.7
C3S C4S H4SA 119.7
C4S C5S C6S 119.9(2)
C4S C5S H5SA 120.1
C6S C5S H5SA 120.1
C5S C6S C1S 119.9(2)
C5S C6S H6SA 120.0
C1S C6S H6SA 120.0
C8S C7S C12S 119.9(2)
C8S C7S H7SA 120.1
C12S C7S H7SA 120.1
C9S C8S C7S 119.5(2)
C9S C8S H8SA 120.3
C7S C8S H8SA 120.3
C8S C9S C10S 120.9(2)
C8S C9S H9SA 119.6
C10S C9S H9SA 119.6
C11S C10S C9S 120.5(2)
C11S C10S H10A 119.7
C9S C10S H10A 119.7
C10S C11S C12S 119.7(3)
C10S C11S H11B 120.2
C12S C11S H11B 120.2
C11S C12S C7S 119.6(3)
C11S C12S H12B 120.2
C7S C12S H12B 120.2
C14S C13S C18S 120.0
C14S C13S H13B 120.0
C18S C13S H13B 120.0
C13S C14S C15S 120.0
C13S C14S H14B 120.0
C15S C14S H14B 120.0
C16S C15S C14S 120.0
C16S C15S H15A 120.0
C14S C15S H15A 120.0
C15S C16S C17S 120.0
C15S C16S H16A 120.0
C17S C16S H16A 120.0
C16S C17S C18S 120.0
C16S C17S H17A 120.0
C18S C17S H17A 120.0
C17S C18S C13S 120.0
C17S C18S H18A 120.0
C13S C18S H18A 120.0

loop_
_geom_bond_atom_site_label_1
_geom_bond_atom_site_label_2
_geom_bond_distance
O1 C25 1.373(2)
O1 B1 1.438(2)
O2 C27 1.372(2)
O2 H2O 0.94(3)
N1 C8 1.373(2)
N1 C1 1.375(2)
N1 B1 1.500(3)
N2 C9 1.342(3)
N2 C8 1.351(2)
N3 C16 1.361(3)
N3 C9 1.369(2)
N3 B1 1.505(2)
N4 C16 1.343(3)
N4 C17 1.348(2)
N5 C17 1.370(3)
N5 C24 1.374(2)
N5 B1 1.503(3)
N6 C1 1.351(2)
N6 C24 1.355(2)
C1 C2 1.456(3)
C2 C3 1.399(3)
C2 C7 1.422(2)
C3 C4 1.371(3)
C3 H3A 0.9500
C4 C5 1.404(3)
C4 H4A 0.9500
C5 C6 1.384(3)
C5 H5A 0.9500
C6 C7 1.382(3)
C6 H6A 0.9500
C7 C8 1.450(3)
C9 C10 1.456(2)
C10 C11 1.400(3)
C10 C15 1.416(3)
C11 C12 1.382(3)
C11 H11A 0.9500
C12 C13 1.387(4)
C12 H12A 0.9500
C13 C14 1.387(3)
C13 H13A 0.9500
C14 C15 1.394(3)
C14 H14A 0.9500
C15 C16 1.463(2)
C17 C18 1.454(3)
C18 C19 1.392(3)
C18 C23 1.429(3)
C19 C20 1.389(3)
C19 H19A 0.9500
C20 C21 1.404(3)
C20 H20A 0.9500
C21 C22 1.384(3)
C21 H21A 0.9500
C22 C23 1.400(3)
C22 H22A 0.9500
C23 C24 1.446(3)
C25 C30 1.387(3)
C25 C26 1.389(2)
C26 C27 1.398(2)
C26 H26A 0.9500
C27 C28 1.378(3)
C28 C29 1.384(3)
C28 H28A 0.9500
C29 C30 1.391(3)
C29 H29A 0.9500
C30 H30A 0.9500
C1S C2S 1.379(3)
C1S C6S 1.383(3)
C1S H1SA 0.9500
C2S C3S 1.384(3)
C2S H2SA 0.9500
C3S C4S 1.377(3)
C3S H3SA 0.9500
C4S C5S 1.372(3)
C4S H4SA 0.9500
C5S C6S 1.383(3)
C5S H5SA 0.9500
C6S H6SA 0.9500
C7S C8S 1.376(4)
C7S C12S 1.410(4)
C7S H7SA 0.9500
C8S C9S 1.368(3)
C8S H8SA 0.9500
C9S C10S 1.374(3)
C9S H9SA 0.9500
C10S C11S 1.374(4)
C10S H10A 0.9500
C11S C12S 1.375(4)
C11S H11B 0.9500
C12S H12B 0.9500
C13S C14S 1.3900
C13S C18S 1.3900
C13S H13B 0.9500
C14S C15S 1.3900
C14S H14B 0.9500
C15S C16S 1.3900
C15S H15A 0.9500
C16S C17S 1.3900
C16S H16A 0.9500
C17S C18S 1.3900
C17S H17A 0.9500
C18S H18A 0.9500

loop_
_geom_hbond_atom_site_label_D
_geom_hbond_atom_site_label_H
_geom_hbond_atom_site_label_A
_geom_hbond_distance_DH
_geom_hbond_distance_HA
_geom_hbond_distance_DA
_geom_hbond_angle_DHA
_geom_hbond_site_symmetry_A
O2 H2O N6 0.94(3) 1.95(3) 2.878(2) 167(2) 4

loop_
_geom_torsion_atom_site_label_1
_geom_torsion_atom_site_label_2
_geom_torsion_atom_site_label_3
_geom_torsion_atom_site_label_4
_geom_torsion
C24 N6 C1 N1 -9.0(2)
C24 N6 C1 C2 153.17(18)
C8 N1 C1 N6 154.25(16)
B1 N1 C1 N6 -11.0(3)
C8 N1 C1 C2 -11.7(2)
B1 N1 C1 C2 -176.96(16)
N6 C1 C2 C3 15.9(3)
N1 C1 C2 C3 -179.9(2)
N6 C1 C2 C7 -157.78(18)
N1 C1 C2 C7 6.5(2)
C7 C2 C3 C4 -0.5(3)
C1 C2 C3 C4 -173.4(2)
C2 C3 C4 C5 -0.1(4)
C3 C4 C5 C6 0.9(4)
C4 C5 C6 C7 -1.0(4)
C5 C6 C7 C2 0.5(3)
C5 C6 C7 C8 173.2(2)
C3 C2 C7 C6 0.3(3)
C1 C2 C7 C6 174.88(19)
C3 C2 C7 C8 -174.06(17)
C1 C2 C7 C8 0.5(2)
C9 N2 C8 N1 9.0(3)
C9 N2 C8 C7 -152.5(2)
C1 N1 C8 N2 -152.96(17)
B1 N1 C8 N2 12.6(3)
C1 N1 C8 C7 12.0(2)
B1 N1 C8 C7 177.64(16)
C6 C7 C8 N2 -17.1(4)
C2 C7 C8 N2 156.42(19)
C6 C7 C8 N1 179.1(2)
C2 C7 C8 N1 -7.4(2)
C8 N2 C9 N3 -7.9(3)
C8 N2 C9 C10 154.2(2)
C16 N3 C9 N2 155.42(18)
B1 N3 C9 N2 -14.7(3)
C16 N3 C9 C10 -10.5(2)
B1 N3 C9 C10 179.37(16)
N2 C9 C10 C11 15.8(4)
N3 C9 C10 C11 -179.8(2)
N2 C9 C10 C15 -158.1(2)
N3 C9 C10 C15 6.3(2)
C15 C10 C11 C12 -0.8(3)
C9 C10 C11 C12 -174.0(2)
C10 C11 C12 C13 1.3(3)
C11 C12 C13 C14 -0.5(4)
C12 C13 C14 C15 -0.8(3)
C13 C14 C15 C10 1.3(3)
C13 C14 C15 C16 174.6(2)
C11 C10 C15 C14 -0.5(3)
C9 C10 C15 C14 174.20(18)
C11 C10 C15 C16 -175.27(17)
C9 C10 C15 C16 -0.6(2)
C17 N4 C16 N3 8.7(3)
C17 N4 C16 C15 -154.69(19)
C9 N3 C16 N4 -156.77(17)
B1 N3 C16 N4 13.3(3)
C9 N3 C16 C15 10.1(2)
B1 N3 C16 C15 -179.80(16)
C14 C15 C16 N4 -14.0(4)
C10 C15 C16 N4 160.1(2)
C14 C15 C16 N3 -179.5(2)
C10 C15 C16 N3 -5.5(2)
C16 N4 C17 N5 -8.1(3)
C16 N4 C17 C18 153.7(2)
C24 N5 C17 N4 152.61(17)
B1 N5 C17 N4 -14.4(3)
C24 N5 C17 C18 -12.8(2)
B1 N5 C17 C18 -179.85(16)
N4 C17 C18 C19 18.5(4)
N5 C17 C18 C19 -177.3(2)
N4 C17 C18 C23 -156.23(19)
N5 C17 C18 C23 7.9(2)
C23 C18 C19 C20 -1.1(3)
C17 C18 C19 C20 -175.2(2)
C18 C19 C20 C21 0.9(3)
C19 C20 C21 C22 0.4(3)
C20 C21 C22 C23 -1.5(3)
C21 C22 C23 C18 1.3(3)
C21 C22 C23 C24 176.31(19)
C19 C18 C23 C22 0.0(3)
C17 C18 C23 C22 175.40(17)
C19 C18 C23 C24 -176.18(18)
C17 C18 C23 C24 -0.8(2)
C1 N6 C24 N5 8.5(2)
C1 N6 C24 C23 -155.21(18)
C17 N5 C24 N6 -154.91(16)
B1 N5 C24 N6 12.0(3)
C17 N5 C24 C23 12.3(2)
B1 N5 C24 C23 179.19(15)
C22 C23 C24 N6 -16.4(3)
C18 C23 C24 N6 159.04(18)
C22 C23 C24 N5 177.88(19)
C18 C23 C24 N5 -6.6(2)
B1 O1 C25 C30 -145.1(2)
B1 O1 C25 C26 37.9(3)
O1 C25 C26 C27 176.94(18)
C30 C25 C26 C27 -0.1(3)
C25 C26 C27 O2 -179.93(17)
C25 C26 C27 C28 -0.4(3)
O2 C27 C28 C29 179.7(2)
C26 C27 C28 C29 0.2(3)
C27 C28 C29 C30 0.4(4)
O1 C25 C30 C29 -176.6(2)
C26 C25 C30 C29 0.6(3)
C28 C29 C30 C25 -0.8(4)
C25 O1 B1 N1 51.3(3)
C25 O1 B1 N5 -74.8(3)
C25 O1 B1 N3 168.40(17)
C8 N1 B1 O1 89.7(2)
C1 N1 B1 O1 -106.5(2)
C8 N1 B1 N5 -137.36(16)
C1 N1 B1 N5 26.4(2)
C8 N1 B1 N3 -29.6(2)
C1 N1 B1 N3 134.16(17)
C17 N5 B1 O1 -88.8(2)
C24 N5 B1 O1 105.6(2)
C17 N5 B1 N1 138.78(16)
C24 N5 B1 N1 -26.8(2)
C17 N5 B1 N3 30.5(2)
C24 N5 B1 N3 -135.04(16)
C16 N3 B1 O1 96.1(2)
C9 N3 B1 O1 -94.7(2)
C16 N3 B1 N1 -138.39(17)
C9 N3 B1 N1 30.8(2)
C16 N3 B1 N5 -30.2(2)
C9 N3 B1 N5 139.02(17)
C6S C1S C2S C3S -0.2(3)
C1S C2S C3S C4S 0.6(3)
C2S C3S C4S C5S -0.5(3)
C3S C4S C5S C6S 0.2(3)
C4S C5S C6S C1S 0.2(3)
C2S C1S C6S C5S -0.2(3)
C12S C7S C8S C9S -0.2(4)
C7S C8S C9S C10S 0.5(3)
C8S C9S C10S C11S -0.4(3)
C9S C10S C11S C12S 0.1(4)
C10S C11S C12S C7S 0.2(4)
C8S C7S C12S C11S -0.1(4)
C18S C13S C14S C15S 0.0
C13S C14S C15S C16S 0.0
C14S C15S C16S C17S 0.0
C15S C16S C17S C18S 0.0
C16S C17S C18S C13S 0.0
C14S C13S C18S C17S 0.0
